data_4516377
loop_
_publ_author_name
'Khan, Tariq'
'Tang, Yuanyuan'
'Sun, Zhihua'
'Zhang, Shuquan'
'Asghar, Muhammad Adnan'
'Chen, Tianliang'
'Zhao, Sangen'
'Luo, Junhua'

_publ_section_title
;
 Dibutylammonium Hydrogen Oxalate: An Above-Room-Temperature
 Order--Disorder Phase Transition Molecular Material
;
_journal_issue 11
_journal_name_full 'Crystal Growth &amp; Design'
_journal_page_first 5263
_journal_paper_doi 10.1021/acs.cgd.5b00758
_journal_volume 15
_journal_year 2015
_chemical_formula_moiety 'C2 H O4, C8 H20 N'
_chemical_formula_sum 'C10 H21 N O4'
_chemical_formula_weight 219.28
_space_group_crystal_system triclinic
_space_group_IT_number 2
_space_group_name_Hall '-P 1'
_space_group_name_H-M_alt 'P -1'
_atom_sites_solution_hydrogens mixed
_audit_creation_method SHELXL-2014/7
_cell_angle_alpha 74.239(4)
_cell_angle_beta 84.747(4)
_cell_angle_gamma 81.205(4)
_cell_formula_units_Z 2
_cell_length_a 5.5144(3)
_cell_length_b 9.4520(5)
_cell_length_c 13.4040(5)
_cell_measurement_temperature 173(2)
_cell_volume 663.55(6)
_computing_structure_refinement 'SHELXL-2014/7 (Sheldrick, 2014)'
_diffrn_ambient_temperature 173(2)
_diffrn_measured_fraction_theta_full 0.998
_diffrn_measured_fraction_theta_max 0.998
_diffrn_measurement_device_type 'SuperNova, Dual, Cu at zero, Atlas'
_diffrn_measurement_method '\w scans'
_diffrn_radiation_type MoK\a
_diffrn_radiation_wavelength 0.71073
_diffrn_reflns_av_R_equivalents 0.0242
_diffrn_reflns_av_unetI/netI 0.0271
_diffrn_reflns_Laue_measured_fraction_full 0.998
_diffrn_reflns_Laue_measured_fraction_max 0.998
_diffrn_reflns_limit_h_max 6
_diffrn_reflns_limit_h_min -6
_diffrn_reflns_limit_k_max 11
_diffrn_reflns_limit_k_min -11
_diffrn_reflns_limit_l_max 16
_diffrn_reflns_limit_l_min -16
_diffrn_reflns_number 8328
_diffrn_reflns_point_group_measured_fraction_full 0.998
_diffrn_reflns_point_group_measured_fraction_max 0.998
_diffrn_reflns_theta_full 25.242
_diffrn_reflns_theta_max 26.372
_diffrn_reflns_theta_min 3.079
_exptl_absorpt_coefficient_mu 0.084
_exptl_absorpt_correction_T_max 0.9753
_exptl_absorpt_correction_T_min 0.9633
_exptl_absorpt_correction_type multi-scan
_exptl_crystal_colour colorless
_exptl_crystal_density_diffrn 1.097
_exptl_crystal_description prism
_exptl_crystal_F_000 240
_exptl_crystal_size_max 0.450
_exptl_crystal_size_mid 0.350
_exptl_crystal_size_min 0.300
_refine_diff_density_max 0.195
_refine_diff_density_min -0.222
_refine_diff_density_rms 0.037
_refine_ls_extinction_method none
_refine_ls_goodness_of_fit_ref 1.089
_refine_ls_hydrogen_treatment mixed
_refine_ls_matrix_type full
_refine_ls_number_parameters 140
_refine_ls_number_reflns 2709
_refine_ls_number_restraints 0
_refine_ls_restrained_S_all 1.089
_refine_ls_R_factor_all 0.0563
_refine_ls_R_factor_gt 0.0433
_refine_ls_shift/su_max 0.000
_refine_ls_shift/su_mean 0.000
_refine_ls_structure_factor_coef Fsqd
_refine_ls_weighting_details 'w=1/[\s^2^(Fo^2^)+(0.0425P)^2^+0.2026P] where P=(Fo^2^+2Fc^2^)/3'
_refine_ls_weighting_scheme calc
_refine_ls_wR_factor_gt 0.1055
_refine_ls_wR_factor_ref 0.1141
_reflns_Friedel_coverage 0.000
_reflns_number_gt 2194
_reflns_number_total 2709
_reflns_threshold_expression 'I > 2\s(I)'
_cod_data_source_file cg5b00758_si_004.cif
_cod_data_source_block E:\175K
_cod_database_code 4516377
_shelx_shelxl_version_number 2014/7
_shelx_space_group_comment
;
The symmetry employed for this shelxl refinement is uniquely defined
by the following loop, which should always be used as a source of
symmetry information in preference to the above space-group names.
They are only intended as comments.
;
_shelx_estimated_absorpt_t_min 0.963
_shelx_estimated_absorpt_t_max 0.975

loop_
_space_group_symop_operation_xyz
'x, y, z'
'-x, -y, -z'

loop_
_atom_site_label
_atom_site_type_symbol
_atom_site_fract_x
_atom_site_fract_y
_atom_site_fract_z
_atom_site_U_iso_or_equiv
_atom_site_adp_type
_atom_site_occupancy
_atom_site_site_symmetry_order
_atom_site_calc_flag
_atom_site_refinement_flags_posn
_atom_site_refinement_flags_adp
_atom_site_refinement_flags_occupancy
O2 O 0.30304(16) 0.95800(11) 0.03632(7) 0.0306(3) Uani 1 1 d . . .
O1 O 0.14429(18) 1.11487(13) -0.10559(8) 0.0397(3) Uani 1 1 d . . .
N1 N -0.2252(2) 1.25918(12) -0.24689(8) 0.0250(3) Uani 1 1 d . . .
H2 H -0.1234 1.3065 -0.2983 0.030 Uiso 1 1 calc R U .
H1 H -0.1312 1.2051 -0.1936 0.030 Uiso 1 1 calc R U .
O4 O -0.29891(17) 1.46478(13) -0.46284(7) 0.0387(3) Uani 1 1 d . . .
O3 O -0.14843(17) 1.60287(12) -0.61142(7) 0.0355(3) Uani 1 1 d . . .
C4 C -0.3455(3) 1.15675(16) -0.28656(11) 0.0316(3) Uani 1 1 d . . .
H7A H -0.4403 1.2141 -0.3472 0.038 Uiso 1 1 calc R U .
H7B H -0.4617 1.1078 -0.2320 0.038 Uiso 1 1 calc R U .
C10 C -0.1266(2) 1.52140(15) -0.52382(10) 0.0244(3) Uani 1 1 d . . .
C5 C -0.4018(3) 1.37221(16) -0.20994(11) 0.0320(3) Uani 1 1 d . . .
H9A H -0.5188 1.3219 -0.1565 0.038 Uiso 1 1 calc R U .
H9B H -0.4968 1.4364 -0.2686 0.038 Uiso 1 1 calc R U .
C9 C 0.1268(2) 1.02324(15) -0.02205(10) 0.0233(3) Uani 1 1 d . . .
C3 C -0.1590(4) 1.04068(19) -0.31780(13) 0.0461(4) Uani 1 1 d . . .
H6A H -0.0723 0.9791 -0.2559 0.055 Uiso 1 1 calc R U .
H6B H -0.0358 1.0900 -0.3684 0.055 Uiso 1 1 calc R U .
C6 C -0.2678(3) 1.46633(19) -0.16476(13) 0.0452(4) Uani 1 1 d . . .
H10A H -0.1944 1.4040 -0.0999 0.054 Uiso 1 1 calc R U .
H10B H -0.1320 1.5021 -0.2143 0.054 Uiso 1 1 calc R U .
C2 C -0.2763(6) 0.9422(2) -0.36537(16) 0.0797(8) Uani 1 1 d . . .
H5A H -0.3526 1.0035 -0.4299 0.096 Uiso 1 1 calc R U .
H5B H -0.4089 0.9000 -0.3167 0.096 Uiso 1 1 calc R U .
C7 C -0.4310(5) 1.5980(2) -0.14145(16) 0.0637(6) Uani 1 1 d . . .
H11A H -0.5699 1.5623 -0.0938 0.076 Uiso 1 1 calc R U .
H11B H -0.5002 1.6619 -0.2068 0.076 Uiso 1 1 calc R U .
C8 C -0.2991(6) 1.6905(3) -0.09278(19) 0.0935(10) Uani 1 1 d . . .
H12A H -0.1606 1.7258 -0.1392 0.140 Uiso 1 1 calc R U .
H12B H -0.2380 1.6296 -0.0261 0.140 Uiso 1 1 calc R U .
H12C H -0.4135 1.7756 -0.0817 0.140 Uiso 1 1 calc R U .
C1 C -0.0990(8) 0.8163(3) -0.3907(2) 0.1276(16) Uani 1 1 d . . .
H4A H -0.1862 0.7592 -0.4234 0.191 Uiso 1 1 calc R U .
H4B H -0.0298 0.7514 -0.3267 0.191 Uiso 1 1 calc R U .
H4C H 0.0339 0.8568 -0.4385 0.191 Uiso 1 1 calc R U .
H3 H 0.5000 1.0000 0.0000 0.070(9) Uiso 1 2 d S . P
H4 H -0.5000 1.5000 -0.5000 0.088(10) Uiso 1 2 d S . P

loop_
_atom_site_aniso_label
_atom_site_aniso_U_11
_atom_site_aniso_U_22
_atom_site_aniso_U_33
_atom_site_aniso_U_23
_atom_site_aniso_U_13
_atom_site_aniso_U_12
O2 0.0155(5) 0.0413(6) 0.0267(5) 0.0075(4) -0.0035(4) -0.0067(4)
O1 0.0215(5) 0.0554(7) 0.0284(6) 0.0169(5) -0.0040(4) -0.0119(5)
N1 0.0242(6) 0.0283(6) 0.0188(5) 0.0017(5) -0.0019(4) -0.0061(5)
O4 0.0166(5) 0.0590(7) 0.0281(6) 0.0140(5) -0.0036(4) -0.0117(5)
O3 0.0210(5) 0.0501(7) 0.0246(5) 0.0114(5) -0.0049(4) -0.0081(4)
C4 0.0363(8) 0.0324(8) 0.0243(7) 0.0010(6) -0.0052(6) -0.0121(6)
C10 0.0179(7) 0.0298(7) 0.0217(7) 0.0004(6) -0.0011(5) -0.0044(5)
C5 0.0326(8) 0.0324(8) 0.0254(7) -0.0015(6) 0.0025(6) -0.0010(6)
C9 0.0179(7) 0.0283(7) 0.0213(6) -0.0014(6) -0.0011(5) -0.0049(5)
C3 0.0672(12) 0.0361(9) 0.0328(8) -0.0067(7) 0.0079(8) -0.0106(8)
C6 0.0578(11) 0.0411(10) 0.0376(9) -0.0102(7) 0.0061(8) -0.0148(8)
C2 0.153(3) 0.0483(13) 0.0453(12) -0.0153(10) -0.0034(13) -0.0335(14)
C7 0.0936(17) 0.0424(11) 0.0523(12) -0.0135(9) 0.0214(11) -0.0137(10)
C8 0.164(3) 0.0619(15) 0.0691(15) -0.0362(13) 0.0334(17) -0.0469(17)
C1 0.265(5) 0.0508(15) 0.0683(17) -0.0303(13) 0.046(2) -0.033(2)

loop_
_atom_type_symbol
_atom_type_description
_atom_type_scat_dispersion_real
_atom_type_scat_dispersion_imag
_atom_type_scat_source
C C 0.0033 0.0016 'International Tables Vol C Tables 4.2.6.8 and 6.1.1.4'
H H 0.0000 0.0000 'International Tables Vol C Tables 4.2.6.8 and 6.1.1.4'
N N 0.0061 0.0033 'International Tables Vol C Tables 4.2.6.8 and 6.1.1.4'
O O 0.0106 0.0060 'International Tables Vol C Tables 4.2.6.8 and 6.1.1.4'

loop_
_geom_angle_atom_site_label_1
_geom_angle_atom_site_label_2
_geom_angle_atom_site_label_3
_geom_angle
_geom_angle_site_symmetry_3
C4 N1 C5 113.57(11) .
N1 C4 C3 111.17(13) .
O3 C10 O4 126.30(12) .
O3 C10 C10 120.42(14) 2_584
O4 C10 C10 113.27(13) 2_584
N1 C5 C6 110.68(13) .
O1 C9 O2 126.07(12) .
O1 C9 C9 120.07(14) 2_575
O2 C9 C9 113.86(13) 2_575
C4 C3 C2 111.92(18) .
C7 C6 C5 113.31(16) .
C3 C2 C1 113.9(3) .
C6 C7 C8 113.6(2) .

loop_
_geom_bond_atom_site_label_1
_geom_bond_atom_site_label_2
_geom_bond_distance
_geom_bond_site_symmetry_2
O2 C9 1.2768(15) .
O1 C9 1.2216(16) .
N1 C4 1.4835(18) .
N1 C5 1.4887(18) .
O4 C10 1.2781(16) .
O3 C10 1.2217(16) .
C4 C3 1.504(2) .
C10 C10 1.539(2) 2_584
C5 C6 1.510(2) .
C9 C9 1.548(3) 2_575
C3 C2 1.508(3) .
C6 C7 1.508(3) .
C2 C1 1.513(4) .
C7 C8 1.520(3) .

loop_
_geom_hbond_atom_site_label_D
_geom_hbond_atom_site_label_H
_geom_hbond_atom_site_label_A
_geom_hbond_distance_DH
_geom_hbond_distance_HA
_geom_hbond_distance_DA
_geom_hbond_angle_DHA
_geom_hbond_site_symmetry_A
N1 H2 O3 0.91 1.99 2.8829(14) 168.4 2_584
N1 H1 O2 0.91 2.46 3.0438(14) 122.5 2_575
N1 H1 O1 0.91 1.95 2.8375(14) 163.7 .
N1 H2 O4 0.91 2.49 3.0395(14) 119.3 .
